data_7712161
loop_
_publ_author_name
'Sheokand, Sonu'
'Mondal, Dipanjan'
'Kote, Basvaraj S.'
'Radhakrishna, Latchupatula'
'Balakrishna, Maravanji S.'

_publ_section_title
;
 Novel 1,2,3-triazolyl phosphine with a pyridyl functionality: synthesis,
 coinage metal complexes, photophysical studies and Cu(I) catalyzed C-O
 coupling of phenols with aryl bromides.
;
_journal_issue 6
_journal_name_full 'Dalton transactions (Cambridge, England : 2003)'
_journal_page_first 1785
_journal_page_last 1796
_journal_paper_doi 10.1039/d2dt03791b
_journal_volume 52
_journal_year 2023
_chemical_formula_moiety 'C37 Cu I N6 P'
_chemical_formula_sum 'C37 Cu I N6 P'
_chemical_formula_weight 749.84
_space_group_crystal_system monoclinic
_space_group_IT_number 14
_space_group_name_Hall '-P 2ybc'
_space_group_name_H-M_alt 'P 1 21/c 1'
_audit_creation_date 2022-09-30
_audit_creation_method
;
Olex2 1.5
(compiled 2022.04.07 svn.rca3783a0 for OlexSys, GUI svn.r6498)
;
_audit_update_record
;
2022-11-24 deposited with the CCDC.	2022-12-30 downloaded from the CCDC.
;
_cell_angle_alpha 90
_cell_angle_beta 91.7510(10)
_cell_angle_gamma 90
_cell_formula_units_Z 4
_cell_length_a 12.6389(2)
_cell_length_b 16.3194(2)
_cell_length_c 15.3635(2)
_cell_measurement_reflns_used 16579
_cell_measurement_temperature 100.00(10)
_cell_measurement_theta_max 27.9040
_cell_measurement_theta_min 1.8210
_cell_volume 3167.38(8)
_computing_cell_refinement 'CrysAlisPro 1.171.41.93a (Rigaku OD, 2020)'
_computing_data_collection 'CrysAlisPro 1.171.41.93a (Rigaku OD, 2020)'
_computing_data_reduction 'CrysAlisPro 1.171.41.93a (Rigaku OD, 2020)'
_computing_molecular_graphics 'Olex2 1.5 (Dolomanov et al., 2009)'
_computing_publication_material 'Olex2 1.5 (Dolomanov et al., 2009)'
_computing_structure_refinement 'SHELXL 2018/3 (Sheldrick, 2015)'
_computing_structure_solution 'ShelXT (Sheldrick, 2015)'
_diffrn_ambient_temperature 100.15
_diffrn_measured_fraction_theta_full 0.999
_diffrn_measured_fraction_theta_max 0.999
_diffrn_measurement_details
;
List of Runs (angles in degrees, time in seconds):

  # Type    Start    End  Width  t~exp~   \w     \q     \k     \f   Frames
#--------------------------------------------------------------------------
  1  \f    -10.27 349.73   0.50    2.00  81.02  -9.84  31.50    --   720
  2  \w    -65.46   0.04   0.50    2.00    --  -19.34  94.56   1.16  131
  3  \f    -70.01 153.99   0.50    2.00   6.61  -9.84 -31.50    --   448
  4  \w    -51.04  -0.04   0.50    2.00    --   -4.92  94.56 -34.84  102
;
_diffrn_measurement_device 'abstract diffractometer'
_diffrn_measurement_device_type 'Saxi-CrysAlisPro-abstract goniometer imported SAXI images'
_diffrn_measurement_method '\w and \f scans'
_diffrn_radiation_type MoK\a
_diffrn_radiation_wavelength 0.71073
_diffrn_reflns_av_R_equivalents 0.0801
_diffrn_reflns_av_unetI/netI 0.0308
_diffrn_reflns_Laue_measured_fraction_full 0.999
_diffrn_reflns_Laue_measured_fraction_max 0.999
_diffrn_reflns_limit_h_max 15
_diffrn_reflns_limit_h_min -15
_diffrn_reflns_limit_k_max 19
_diffrn_reflns_limit_k_min -19
_diffrn_reflns_limit_l_max 18
_diffrn_reflns_limit_l_min -18
_diffrn_reflns_number 59365
_diffrn_reflns_point_group_measured_fraction_full 0.999
_diffrn_reflns_point_group_measured_fraction_max 0.999
_diffrn_reflns_theta_full 25.000
_diffrn_reflns_theta_max 25.000
_diffrn_reflns_theta_min 1.821
_exptl_absorpt_coefficient_mu 1.751
_exptl_absorpt_correction_T_max 1.00000
_exptl_absorpt_correction_T_min 0.92472
_exptl_absorpt_correction_type multi-scan
_exptl_absorpt_process_details
;
CrysAlisPro 1.171.41.93a (Rigaku Oxford Diffraction, 2020)
Empirical absorption correction using spherical harmonics,
implemented in SCALE3 ABSPACK scaling algorithm.
;
_exptl_crystal_colour orange
_exptl_crystal_colour_primary orange
_exptl_crystal_density_diffrn 1.572
_exptl_crystal_description block
_exptl_crystal_F_000 1444
_exptl_crystal_size_max 0.085
_exptl_crystal_size_mid 0.068
_exptl_crystal_size_min 0.065
_refine_diff_density_max 1.502
_refine_diff_density_min -1.413
_refine_diff_density_rms 0.172
_refine_ls_extinction_method none
_refine_ls_goodness_of_fit_ref 1.066
_refine_ls_hydrogen_treatment undef
_refine_ls_matrix_type full
_refine_ls_number_parameters 415
_refine_ls_number_reflns 5574
_refine_ls_number_restraints 0
_refine_ls_restrained_S_all 1.066
_refine_ls_R_factor_all 0.0548
_refine_ls_R_factor_gt 0.0505
_refine_ls_shift/su_max 0.001
_refine_ls_shift/su_mean 0.000
_refine_ls_structure_factor_coef Fsqd
_refine_ls_weighting_details 'w=1/[\s^2^(Fo^2^)+(0.0975P)^2^+17.3910P] where P=(Fo^2^+2Fc^2^)/3'
_refine_ls_weighting_scheme calc
_refine_ls_wR_factor_gt 0.1571
_refine_ls_wR_factor_ref 0.1618
_reflns_Friedel_coverage 0.000
_reflns_number_gt 5049
_reflns_number_total 5574
_reflns_threshold_expression 'I > 2\s(I)'
_cod_data_source_file d2dt03791b2.cif
_cod_data_source_block comp_5
_cod_depositor_comments 'Adding full bibliography for 7712157--7712163.cif.'
_cod_original_cell_volume 3167.39(8)
_cod_database_code 7712161
_shelx_shelxl_version_number 2018/3
_shelx_space_group_comment
;
The symmetry employed for this shelxl refinement is uniquely defined
by the following loop, which should always be used as a source of
symmetry information in preference to the above space-group names.
They are only intended as comments.
;
_shelx_estimated_absorpt_t_max 0.895
_shelx_estimated_absorpt_t_min 0.865
_olex2_refinement_description
;
;
_olex2_submission_special_instructions 'No special instructions were received'
_oxdiff_exptl_absorpt_empirical_details
;
Empirical correction (ABSPACK) includes:
- Absorption correction using spherical harmonics
- Frame scaling
- Detector area scaling
;

loop_
_space_group_symop_operation_xyz
'x, y, z'
'-x, y+1/2, -z+1/2'
'-x, -y, -z'
'x, -y-1/2, z-1/2'

loop_
_atom_site_label
_atom_site_type_symbol
_atom_site_fract_x
_atom_site_fract_y
_atom_site_fract_z
_atom_site_U_iso_or_equiv
_atom_site_adp_type
_atom_site_occupancy
_atom_site_site_symmetry_order
_atom_site_calc_flag
_atom_site_refinement_flags_posn
_atom_site_refinement_flags_adp
_atom_site_refinement_flags_occupancy
_atom_site_disorder_assembly
_atom_site_disorder_group
I1 I -0.02085(3) 0.42279(2) 0.80066(2) 0.02600(16) Uani 1 1 d . . . . .
Cu1 Cu 0.15568(5) 0.40492(4) 0.72245(4) 0.01463(18) Uani 1 1 d . . . . .
P1 P 0.29842(9) 0.45013(7) 0.79244(8) 0.0111(3) Uani 1 1 d . . . . .
N6 N 0.1287(3) 0.3059(3) 0.6414(3) 0.0159(9) Uani 1 1 d . . . . .
N4 N 0.3192(3) 0.4718(3) 0.9796(3) 0.0142(8) Uani 1 1 d . . . . .
N2 N 0.3335(3) 0.3490(3) 1.0305(3) 0.0167(9) Uani 1 1 d . . . . .
N3 N 0.3269(4) 0.4259(3) 1.0542(3) 0.0182(9) Uani 1 1 d . . . . .
N5 N 0.1488(3) 0.4659(3) 0.5990(3) 0.0152(9) Uani 1 1 d . . . . .
N1 N 0.3401(3) 0.2727(3) 0.8084(3) 0.0183(9) Uani 1 1 d . . . . .
C14 C 0.4262(4) 0.4311(3) 0.7457(3) 0.0130(10) Uani 1 1 d . . . . .
C6 C 0.3303(4) 0.3450(3) 0.9408(3) 0.0128(9) Uani 1 1 d . . . . .
C20 C 0.2869(4) 0.5619(3) 0.7864(3) 0.0126(10) Uani 1 1 d . . . . .
C8 C 0.3185(4) 0.5594(3) 0.9901(3) 0.0154(10) Uani 1 1 d . . . . .
C15 C 0.5221(4) 0.4313(3) 0.7932(3) 0.0150(10) Uani 1 1 d . . . . .
C13 C 0.4036(4) 0.6045(3) 0.9609(3) 0.0166(10) Uani 1 1 d . . . . .
C7 C 0.3211(4) 0.4238(3) 0.9074(3) 0.0116(10) Uani 1 1 d . . . . .
C5 C 0.3387(4) 0.2672(3) 0.8956(3) 0.0145(10) Uani 1 1 d . . . . .
C37 C 0.1179(4) 0.2271(3) 0.6628(3) 0.0187(11) Uani 1 1 d . . . . .
C31 C 0.1098(4) 0.3275(3) 0.5568(3) 0.0164(10) Uani 1 1 d . . . . .
C32 C 0.0785(4) 0.2707(3) 0.4918(3) 0.0181(11) Uani 1 1 d . . . . .
C25 C 0.3624(4) 0.6108(3) 0.7474(3) 0.0176(10) Uani 1 1 d . . . . .
C29 C 0.1077(4) 0.4374(3) 0.4467(3) 0.0182(11) Uani 1 1 d . . . . .
C30 C 0.1226(4) 0.4126(3) 0.5340(4) 0.0170(11) Uani 1 1 d . . . . .
C21 C 0.1909(4) 0.5972(3) 0.8108(3) 0.0162(10) Uani 1 1 d . . . . .
C18 C 0.5232(4) 0.4027(3) 0.6154(4) 0.0210(11) Uani 1 1 d . . . . .
C16 C 0.6171(4) 0.4171(3) 0.7530(4) 0.0189(11) Uani 1 1 d . . . . .
C17 C 0.6178(4) 0.4025(3) 0.6643(4) 0.0215(11) Uani 1 1 d . . . . .
C26 C 0.1623(4) 0.5449(3) 0.5791(3) 0.0181(11) Uani 1 1 d . . . . .
C19 C 0.4278(4) 0.4166(3) 0.6557(4) 0.0189(11) Uani 1 1 d . . . . .
C34 C 0.0753(4) 0.3781(4) 0.3817(3) 0.0217(11) Uani 1 1 d . . . . .
C35 C 0.0665(4) 0.1879(3) 0.5169(4) 0.0211(11) Uani 1 1 d . . . . .
C4 C 0.3466(4) 0.1927(3) 0.9399(4) 0.0228(12) Uani 1 1 d . . . . .
C36 C 0.0865(4) 0.1666(3) 0.6024(4) 0.0219(11) Uani 1 1 d . . . . .
C27 C 0.1500(4) 0.5739(3) 0.4930(4) 0.0204(11) Uani 1 1 d . . . . .
C23 C 0.2478(4) 0.7288(3) 0.7561(4) 0.0223(11) Uani 1 1 d . . . . .
C33 C 0.0611(4) 0.2979(4) 0.4034(4) 0.0238(12) Uani 1 1 d . . . . .
C12 C 0.4038(5) 0.6893(3) 0.9733(4) 0.0258(12) Uani 1 1 d . . . . .
C9 C 0.2350(4) 0.5956(3) 1.0318(4) 0.0221(12) Uani 1 1 d . . . . .
C28 C 0.1221(4) 0.5207(3) 0.4271(3) 0.0195(11) Uani 1 1 d . . . . .
C22 C 0.1727(4) 0.6804(3) 0.7965(4) 0.0214(11) Uani 1 1 d . . . . .
C1 C 0.3484(4) 0.2034(4) 0.7623(4) 0.0244(12) Uani 1 1 d . . . . .
C2 C 0.3564(5) 0.1264(4) 0.8009(4) 0.0299(14) Uani 1 1 d . . . . .
C24 C 0.3437(4) 0.6941(3) 0.7330(4) 0.0223(11) Uani 1 1 d . . . . .
C3 C 0.3553(4) 0.1215(3) 0.8909(4) 0.0285(13) Uani 1 1 d . . . . .
C10 C 0.2365(5) 0.6802(4) 1.0440(4) 0.0277(13) Uani 1 1 d . . . . .
C11 C 0.3201(5) 0.7268(4) 1.0144(4) 0.0277(13) Uani 1 1 d . . . . .

loop_
_atom_site_aniso_label
_atom_site_aniso_U_11
_atom_site_aniso_U_22
_atom_site_aniso_U_33
_atom_site_aniso_U_23
_atom_site_aniso_U_13
_atom_site_aniso_U_12
I1 0.0250(3) 0.0300(3) 0.0231(2) 0.00518(14) 0.00202(16) 0.00057(14)
Cu1 0.0130(3) 0.0183(3) 0.0124(3) -0.0012(2) -0.0023(2) -0.0029(2)
P1 0.0107(6) 0.0120(6) 0.0107(6) -0.0004(5) -0.0009(5) -0.0005(5)
N6 0.011(2) 0.022(2) 0.015(2) 0.0012(17) 0.0022(16) -0.0036(16)
N4 0.012(2) 0.017(2) 0.014(2) 0.0013(17) -0.0008(16) 0.0000(16)
N2 0.017(2) 0.019(2) 0.014(2) 0.0020(17) 0.0012(17) -0.0020(17)
N3 0.021(2) 0.020(2) 0.014(2) 0.0008(17) -0.0001(18) 0.0010(17)
N5 0.010(2) 0.020(2) 0.015(2) -0.0027(17) -0.0027(16) -0.0016(16)
N1 0.015(2) 0.019(2) 0.021(2) -0.0039(18) 0.0022(17) -0.0004(17)
C14 0.015(3) 0.011(2) 0.013(3) 0.0012(18) 0.000(2) -0.0014(18)
C6 0.009(2) 0.017(2) 0.012(2) 0.0023(19) -0.0013(18) -0.0005(18)
C20 0.013(2) 0.013(2) 0.012(2) 0.0001(18) -0.0053(19) -0.0001(18)
C8 0.017(3) 0.016(2) 0.013(2) -0.0046(19) -0.005(2) 0.003(2)
C15 0.014(3) 0.013(2) 0.018(3) 0.0019(19) 0.000(2) -0.0002(19)
C13 0.017(3) 0.016(2) 0.016(3) 0.000(2) -0.005(2) -0.001(2)
C7 0.010(2) 0.013(2) 0.012(2) -0.0019(18) 0.0000(18) 0.0001(17)
C5 0.010(2) 0.014(2) 0.020(3) 0.0004(19) -0.0014(19) 0.0009(18)
C37 0.012(2) 0.023(3) 0.021(3) 0.001(2) 0.003(2) -0.004(2)
C31 0.009(2) 0.023(3) 0.018(3) -0.001(2) 0.0024(19) -0.0024(19)
C32 0.014(2) 0.024(3) 0.017(2) -0.004(2) 0.000(2) -0.001(2)
C25 0.014(2) 0.020(3) 0.019(3) 0.001(2) -0.003(2) -0.002(2)
C29 0.013(2) 0.029(3) 0.012(2) -0.001(2) 0.0014(19) 0.000(2)
C30 0.007(2) 0.025(3) 0.019(3) 0.000(2) 0.001(2) -0.0008(19)
C21 0.014(2) 0.018(2) 0.016(3) -0.002(2) -0.003(2) 0.000(2)
C18 0.023(3) 0.020(3) 0.020(3) -0.003(2) 0.008(2) -0.001(2)
C16 0.014(3) 0.015(2) 0.028(3) 0.000(2) 0.000(2) 0.0004(19)
C17 0.020(3) 0.016(2) 0.029(3) 0.001(2) 0.008(2) 0.001(2)
C26 0.011(2) 0.024(3) 0.019(3) 0.005(2) -0.001(2) -0.001(2)
C19 0.020(3) 0.020(3) 0.017(3) -0.002(2) 0.003(2) 0.001(2)
C34 0.017(3) 0.031(3) 0.017(3) -0.003(2) 0.002(2) 0.002(2)
C35 0.014(3) 0.025(3) 0.024(3) -0.006(2) 0.002(2) -0.002(2)
C4 0.017(3) 0.016(3) 0.035(3) 0.006(2) 0.001(2) -0.001(2)
C36 0.019(3) 0.021(3) 0.026(3) -0.004(2) 0.009(2) -0.002(2)
C27 0.014(3) 0.025(3) 0.022(3) 0.002(2) 0.003(2) -0.001(2)
C23 0.023(3) 0.018(3) 0.026(3) 0.002(2) -0.004(2) 0.001(2)
C33 0.021(3) 0.032(3) 0.018(3) -0.005(2) 0.001(2) -0.002(2)
C12 0.029(3) 0.018(3) 0.030(3) -0.001(2) -0.010(2) 0.001(2)
C9 0.019(3) 0.027(3) 0.020(3) -0.008(2) -0.001(2) 0.005(2)
C28 0.014(2) 0.028(3) 0.016(3) 0.003(2) 0.002(2) 0.002(2)
C22 0.018(3) 0.019(3) 0.027(3) -0.001(2) -0.004(2) 0.003(2)
C1 0.015(3) 0.026(3) 0.033(3) -0.011(2) 0.002(2) -0.001(2)
C2 0.018(3) 0.022(3) 0.050(4) -0.013(3) 0.004(3) 0.002(2)
C24 0.023(3) 0.020(3) 0.024(3) 0.005(2) 0.000(2) -0.002(2)
C3 0.017(3) 0.015(3) 0.053(4) 0.004(3) -0.001(3) -0.001(2)
C10 0.032(3) 0.027(3) 0.024(3) -0.008(2) -0.006(2) 0.012(3)
C11 0.034(3) 0.021(3) 0.028(3) -0.006(2) -0.007(3) 0.006(2)

loop_
_atom_type_symbol
_atom_type_description
_atom_type_scat_dispersion_real
_atom_type_scat_dispersion_imag
_atom_type_scat_source
C C 0.0033 0.0016 'International Tables Vol C Tables 4.2.6.8 and 6.1.1.4'
Cu Cu 0.3201 1.2651 'International Tables Vol C Tables 4.2.6.8 and 6.1.1.4'
I I -0.4742 1.8119 'International Tables Vol C Tables 4.2.6.8 and 6.1.1.4'
N N 0.0061 0.0033 'International Tables Vol C Tables 4.2.6.8 and 6.1.1.4'
P P 0.1023 0.0942 'International Tables Vol C Tables 4.2.6.8 and 6.1.1.4'

loop_
_geom_angle_atom_site_label_1
_geom_angle_atom_site_label_2
_geom_angle_atom_site_label_3
_geom_angle
_geom_angle_site_symmetry_1
_geom_angle_site_symmetry_3
_geom_angle_publ_flag
P1 Cu1 I1 116.23(4) . . ?
N6 Cu1 I1 103.88(11) . . ?
N6 Cu1 P1 132.56(12) . . ?
N6 Cu1 N5 80.07(16) . . ?
N5 Cu1 I1 110.31(11) . . ?
N5 Cu1 P1 106.73(12) . . ?
C14 P1 Cu1 118.42(16) . . ?
C14 P1 C20 102.8(2) . . ?
C14 P1 C7 103.1(2) . . ?
C20 P1 Cu1 104.29(16) . . ?
C7 P1 Cu1 119.65(16) . . ?
C7 P1 C20 107.0(2) . . ?
C37 N6 Cu1 128.5(4) . . ?
C37 N6 C31 117.9(4) . . ?
C31 N6 Cu1 113.3(3) . . ?
N3 N4 C8 116.7(4) . . ?
C7 N4 N3 111.4(4) . . ?
C7 N4 C8 131.7(4) . . ?
N3 N2 C6 108.9(4) . . ?
N2 N3 N4 107.2(4) . . ?
C30 N5 Cu1 110.9(3) . . ?
C26 N5 Cu1 130.5(3) . . ?
C26 N5 C30 118.6(4) . . ?
C1 N1 C5 118.3(5) . . ?
C15 C14 P1 124.2(4) . . ?
C15 C14 C19 118.4(5) . . ?
C19 C14 P1 117.3(4) . . ?
N2 C6 C7 109.0(4) . . ?
N2 C6 C5 121.3(4) . . ?
C7 C6 C5 129.7(4) . . ?
C25 C20 P1 122.5(4) . . ?
C25 C20 C21 119.3(5) . . ?
C21 C20 P1 117.5(4) . . ?
C13 C8 N4 118.9(4) . . ?
C9 C8 N4 118.9(5) . . ?
C9 C8 C13 122.1(5) . . ?
C16 C15 C14 121.2(5) . . ?
C8 C13 C12 118.6(5) . . ?
N4 C7 P1 130.2(4) . . ?
N4 C7 C6 103.6(4) . . ?
C6 C7 P1 125.7(4) . . ?
N1 C5 C6 114.9(4) . . ?
N1 C5 C4 122.8(5) . . ?
C4 C5 C6 122.3(5) . . ?
N6 C37 C36 122.9(5) . . ?
N6 C31 C32 122.9(5) . . ?
N6 C31 C30 117.6(5) . . ?
C32 C31 C30 119.5(5) . . ?
C31 C32 C35 117.8(5) . . ?
C31 C32 C33 119.8(5) . . ?
C35 C32 C33 122.4(5) . . ?
C20 C25 C24 120.7(5) . . ?
C30 C29 C34 119.6(5) . . ?
C28 C29 C30 117.9(5) . . ?
C28 C29 C34 122.5(5) . . ?
N5 C30 C31 117.7(5) . . ?
N5 C30 C29 122.7(5) . . ?
C29 C30 C31 119.6(5) . . ?
C22 C21 C20 119.8(5) . . ?
C19 C18 C17 120.1(5) . . ?
C17 C16 C15 119.9(5) . . ?
C16 C17 C18 120.0(5) . . ?
N5 C26 C27 121.9(5) . . ?
C18 C19 C14 120.4(5) . . ?
C33 C34 C29 120.8(5) . . ?
C36 C35 C32 118.8(5) . . ?
C3 C4 C5 117.9(5) . . ?
C35 C36 C37 119.6(5) . . ?
C28 C27 C26 119.9(5) . . ?
C24 C23 C22 119.5(5) . . ?
C34 C33 C32 120.6(5) . . ?
C11 C12 C13 120.1(6) . . ?
C8 C9 C10 118.5(5) . . ?
C27 C28 C29 119.1(5) . . ?
C21 C22 C23 120.7(5) . . ?
N1 C1 C2 122.9(5) . . ?
C3 C2 C1 118.3(5) . . ?
C23 C24 C25 119.9(5) . . ?
C2 C3 C4 119.8(5) . . ?
C11 C10 C9 120.4(5) . . ?
C10 C11 C12 120.2(5) . . ?

loop_
_geom_bond_atom_site_label_1
_geom_bond_atom_site_label_2
_geom_bond_distance
_geom_bond_site_symmetry_2
_geom_bond_publ_flag
I1 Cu1 2.5828(7) . ?
Cu1 P1 2.1993(13) . ?
Cu1 N6 2.062(4) . ?
Cu1 N5 2.141(4) . ?
P1 C14 1.814(5) . ?
P1 C20 1.832(5) . ?
P1 C7 1.831(5) . ?
N6 C37 1.336(7) . ?
N6 C31 1.361(7) . ?
N4 N3 1.370(6) . ?
N4 C8 1.438(6) . ?
N4 C7 1.359(6) . ?
N2 N3 1.309(6) . ?
N2 C6 1.378(6) . ?
N5 C30 1.356(7) . ?
N5 C26 1.337(7) . ?
N1 C5 1.343(7) . ?
N1 C1 1.341(7) . ?
C14 C15 1.396(7) . ?
C14 C19 1.404(7) . ?
C6 C7 1.388(7) . ?
C6 C5 1.453(7) . ?
C20 C25 1.393(7) . ?
C20 C21 1.405(7) . ?
C8 C13 1.390(8) . ?
C8 C9 1.384(8) . ?
C15 C16 1.387(8) . ?
C13 C12 1.396(7) . ?
C5 C4 1.396(7) . ?
C37 C36 1.403(8) . ?
C31 C32 1.410(7) . ?
C31 C30 1.443(7) . ?
C32 C35 1.415(8) . ?
C32 C33 1.439(8) . ?
C25 C24 1.397(8) . ?
C29 C30 1.409(8) . ?
C29 C34 1.441(8) . ?
C29 C28 1.405(8) . ?
C21 C22 1.392(7) . ?
C18 C17 1.393(8) . ?
C18 C19 1.391(8) . ?
C16 C17 1.385(8) . ?
C26 C27 1.409(8) . ?
C34 C33 1.364(8) . ?
C35 C36 1.375(8) . ?
C4 C3 1.390(8) . ?
C27 C28 1.373(8) . ?
C23 C22 1.395(8) . ?
C23 C24 1.394(8) . ?
C12 C11 1.390(9) . ?
C9 C10 1.394(8) . ?
C1 C2 1.391(9) . ?
C2 C3 1.385(9) . ?
C10 C11 1.390(9) . ?

loop_
_geom_torsion_atom_site_label_1
_geom_torsion_atom_site_label_2
_geom_torsion_atom_site_label_3
_geom_torsion_atom_site_label_4
_geom_torsion
_geom_torsion_site_symmetry_1
_geom_torsion_site_symmetry_2
_geom_torsion_site_symmetry_3
_geom_torsion_site_symmetry_4
_geom_torsion_publ_flag
Cu1 P1 C14 C15 -158.2(4) . . . . ?
Cu1 P1 C14 C19 22.9(4) . . . . ?
Cu1 P1 C20 C25 -120.2(4) . . . . ?
Cu1 P1 C20 C21 50.3(4) . . . . ?
Cu1 P1 C7 N4 -111.0(4) . . . . ?
Cu1 P1 C7 C6 59.3(5) . . . . ?
Cu1 N6 C37 C36 171.8(4) . . . . ?
Cu1 N6 C31 C32 -173.1(4) . . . . ?
Cu1 N6 C31 C30 6.7(6) . . . . ?
Cu1 N5 C30 C31 -3.0(5) . . . . ?
Cu1 N5 C30 C29 176.9(4) . . . . ?
Cu1 N5 C26 C27 -177.2(4) . . . . ?
P1 C14 C15 C16 -179.3(4) . . . . ?
P1 C14 C19 C18 179.1(4) . . . . ?
P1 C20 C25 C24 170.8(4) . . . . ?
P1 C20 C21 C22 -171.4(4) . . . . ?
N6 C37 C36 C35 0.6(8) . . . . ?
N6 C31 C32 C35 0.0(7) . . . . ?
N6 C31 C32 C33 -179.3(5) . . . . ?
N6 C31 C30 N5 -2.4(7) . . . . ?
N6 C31 C30 C29 177.8(4) . . . . ?
N4 C8 C13 C12 -178.4(5) . . . . ?
N4 C8 C9 C10 178.2(5) . . . . ?
N2 C6 C7 P1 -172.5(3) . . . . ?
N2 C6 C7 N4 0.0(5) . . . . ?
N2 C6 C5 N1 -176.6(4) . . . . ?
N2 C6 C5 C4 2.3(7) . . . . ?
N3 N4 C8 C13 113.1(5) . . . . ?
N3 N4 C8 C9 -64.6(6) . . . . ?
N3 N4 C7 P1 172.1(4) . . . . ?
N3 N4 C7 C6 0.1(5) . . . . ?
N3 N2 C6 C7 -0.1(5) . . . . ?
N3 N2 C6 C5 178.5(4) . . . . ?
N5 C26 C27 C28 0.8(8) . . . . ?
N1 C5 C4 C3 -0.6(8) . . . . ?
N1 C1 C2 C3 0.3(8) . . . . ?
C14 P1 C20 C25 3.9(5) . . . . ?
C14 P1 C20 C21 174.4(4) . . . . ?
C14 P1 C7 N4 115.0(5) . . . . ?
C14 P1 C7 C6 -74.6(5) . . . . ?
C14 C15 C16 C17 0.2(8) . . . . ?
C6 N2 N3 N4 0.1(5) . . . . ?
C6 C5 C4 C3 -179.4(5) . . . . ?
C20 P1 C14 C15 87.6(4) . . . . ?
C20 P1 C14 C19 -91.3(4) . . . . ?
C20 P1 C7 N4 7.1(5) . . . . ?
C20 P1 C7 C6 177.4(4) . . . . ?
C20 C25 C24 C23 -1.3(8) . . . . ?
C20 C21 C22 C23 1.7(8) . . . . ?
C8 N4 N3 N2 -175.7(4) . . . . ?
C8 N4 C7 P1 -13.2(8) . . . . ?
C8 N4 C7 C6 174.8(5) . . . . ?
C8 C13 C12 C11 0.2(8) . . . . ?
C8 C9 C10 C11 0.2(8) . . . . ?
C15 C14 C19 C18 0.1(7) . . . . ?
C15 C16 C17 C18 0.4(8) . . . . ?
C13 C8 C9 C10 0.6(8) . . . . ?
C13 C12 C11 C10 0.6(9) . . . . ?
C7 P1 C14 C15 -23.5(5) . . . . ?
C7 P1 C14 C19 157.6(4) . . . . ?
C7 P1 C20 C25 112.0(4) . . . . ?
C7 P1 C20 C21 -77.4(4) . . . . ?
C7 N4 N3 N2 -0.2(5) . . . . ?
C7 N4 C8 C13 -61.4(7) . . . . ?
C7 N4 C8 C9 120.9(6) . . . . ?
C7 C6 C5 N1 1.6(7) . . . . ?
C7 C6 C5 C4 -179.4(5) . . . . ?
C5 N1 C1 C2 -0.5(8) . . . . ?
C5 C6 C7 P1 9.1(8) . . . . ?
C5 C6 C7 N4 -178.4(5) . . . . ?
C5 C4 C3 C2 0.3(8) . . . . ?
C37 N6 C31 C32 0.8(7) . . . . ?
C37 N6 C31 C30 -179.4(4) . . . . ?
C31 N6 C37 C36 -1.1(7) . . . . ?
C31 C32 C35 C36 -0.5(7) . . . . ?
C31 C32 C33 C34 0.4(8) . . . . ?
C32 C31 C30 N5 177.4(4) . . . . ?
C32 C31 C30 C29 -2.4(7) . . . . ?
C32 C35 C36 C37 0.3(8) . . . . ?
C25 C20 C21 C22 -0.6(7) . . . . ?
C29 C34 C33 C32 -0.1(8) . . . . ?
C30 N5 C26 C27 0.1(7) . . . . ?
C30 C31 C32 C35 -179.8(5) . . . . ?
C30 C31 C32 C33 0.9(7) . . . . ?
C30 C29 C34 C33 -1.4(8) . . . . ?
C30 C29 C28 C27 0.0(7) . . . . ?
C21 C20 C25 C24 0.4(8) . . . . ?
C17 C18 C19 C14 0.4(8) . . . . ?
C26 N5 C30 C31 179.2(4) . . . . ?
C26 N5 C30 C29 -1.0(7) . . . . ?
C26 C27 C28 C29 -0.9(8) . . . . ?
C19 C14 C15 C16 -0.4(7) . . . . ?
C19 C18 C17 C16 -0.7(8) . . . . ?
C34 C29 C30 N5 -177.2(5) . . . . ?
C34 C29 C30 C31 2.6(7) . . . . ?
C34 C29 C28 C27 178.1(5) . . . . ?
C35 C32 C33 C34 -178.9(5) . . . . ?
C33 C32 C35 C36 178.8(5) . . . . ?
C9 C8 C13 C12 -0.8(8) . . . . ?
C9 C10 C11 C12 -0.8(9) . . . . ?
C28 C29 C30 N5 0.9(7) . . . . ?
C28 C29 C30 C31 -179.3(5) . . . . ?
C28 C29 C34 C33 -179.4(5) . . . . ?
C22 C23 C24 C25 2.4(8) . . . . ?
C1 N1 C5 C6 179.6(4) . . . . ?
C1 N1 C5 C4 0.7(7) . . . . ?
C1 C2 C3 C4 -0.1(8) . . . . ?
C24 C23 C22 C21 -2.6(8) . . . . ?
